data_4333828
loop_
_publ_author_name
'Cheriyedath Raj Sankar'
'Anna Becker'
'Abdeljalil Assoud'
'Holger Kleinke'

_publ_section_title
;
 New Quaternary Chalcogenides, Tl18Pb2M7Q25 (M= Ti, Zr, and Hf;Q= S and
 Se): Crystal Structure, Electronic Structure, and Electrical Transport
 Properties
;
_journal_name_full 'Inorganic Chemistry'
_journal_page_first 1895
_journal_page_last 1900
_journal_paper_doi 10.1021/ic3020699
_journal_volume 52
_journal_year 2013
_chemical_formula_sum 'Pb2 S25 Tl18 Zr7'
_chemical_formula_weight 5533.08
_chemical_name_systematic
; 
 ? 
;
_space_group_IT_number 205
_symmetry_cell_setting cubic
_symmetry_space_group_name_Hall '-P 2ac 2ab 3'
_symmetry_space_group_name_H-M 'P a -3'
_atom_sites_solution_hydrogens none
_atom_sites_solution_primary direct
_atom_sites_solution_secondary difmap
_audit_creation_method SHELXL-97
_cell_angle_alpha 90.00
_cell_angle_beta 90.00
_cell_angle_gamma 90.00
_cell_formula_units_Z 4
_cell_length_a 17.463(3)
_cell_length_b 17.463(3)
_cell_length_c 17.463(3)
_cell_measurement_temperature 296(2)
_cell_volume 5325.5(16)
_computing_structure_refinement 'SHELXL-97 (Sheldrick, 1997)'
_computing_structure_solution 'SHELXS-97 (Sheldrick, 1990)'
_diffrn_ambient_temperature 296(2)
_diffrn_measured_fraction_theta_full 0.999
_diffrn_measured_fraction_theta_max 0.999
_diffrn_radiation_monochromator graphite
_diffrn_radiation_source 'fine-focus sealed tube'
_diffrn_radiation_type MoK\a
_diffrn_radiation_wavelength 0.71073
_diffrn_reflns_av_R_equivalents 0.1575
_diffrn_reflns_av_sigmaI/netI 0.0706
_diffrn_reflns_limit_h_max 24
_diffrn_reflns_limit_h_min -24
_diffrn_reflns_limit_k_max 24
_diffrn_reflns_limit_k_min -15
_diffrn_reflns_limit_l_max 23
_diffrn_reflns_limit_l_min -21
_diffrn_reflns_number 30936
_diffrn_reflns_theta_full 29.98
_diffrn_reflns_theta_max 29.98
_diffrn_reflns_theta_min 2.86
_exptl_absorpt_coefficient_mu 62.809
_exptl_absorpt_correction_T_max 0.3664
_exptl_absorpt_correction_T_min 0.1878
_exptl_absorpt_correction_type empirical
_exptl_absorpt_process_details SADABS
_exptl_crystal_colour black
_exptl_crystal_density_diffrn 6.901
_exptl_crystal_description plate
_exptl_crystal_F_000 9208
_exptl_crystal_size_max 0.04
_exptl_crystal_size_mid 0.04
_exptl_crystal_size_min 0.02
_refine_diff_density_max 4.548
_refine_diff_density_min -2.815
_refine_diff_density_rms 0.813
_refine_ls_extinction_coef 0.000114(9)
_refine_ls_extinction_expression Fc^*^=kFc[1+0.001xFc^2^\l^3^/sin(2\q)]^-1/4^
_refine_ls_extinction_method SHELXL
_refine_ls_goodness_of_fit_ref 1.087
_refine_ls_hydrogen_treatment none
_refine_ls_matrix_type full
_refine_ls_number_parameters 81
_refine_ls_number_reflns 2600
_refine_ls_number_restraints 0
_refine_ls_restrained_S_all 1.087
_refine_ls_R_factor_all 0.1025
_refine_ls_R_factor_gt 0.0625
_refine_ls_shift/su_max 0.000
_refine_ls_shift/su_mean 0.000
_refine_ls_structure_factor_coef Fsqd
_refine_ls_weighting_details 'calc w=1/[\s^2^(Fo^2^)+(0.0479P)^2^+0.0000P] where P=(Fo^2^+2Fc^2^)/3'
_refine_ls_weighting_scheme calc
_refine_ls_wR_factor_gt 0.1198
_refine_ls_wR_factor_ref 0.1376
_reflns_number_gt 1786
_reflns_number_total 2600
_reflns_threshold_expression >2sigma(I)
_cod_data_source_file ic3020699_si_003_3.cif
_cod_data_source_block Tl18Pb2Zr7S25
_cod_original_cell_volume 5325.3(14)
_cod_database_code 4333828

loop_
_symmetry_equiv_pos_as_xyz
'x, y, z'
'-x+1/2, -y, z+1/2'
'-x, y+1/2, -z+1/2'
'x+1/2, -y+1/2, -z'
'z, x, y'
'z+1/2, -x+1/2, -y'
'-z+1/2, -x, y+1/2'
'-z, x+1/2, -y+1/2'
'y, z, x'
'-y, z+1/2, -x+1/2'
'y+1/2, -z+1/2, -x'
'-y+1/2, -z, x+1/2'
'-x, -y, -z'
'x-1/2, y, -z-1/2'
'x, -y-1/2, z-1/2'
'-x-1/2, y-1/2, z'
'-z, -x, -y'
'-z-1/2, x-1/2, y'
'z-1/2, x, -y-1/2'
'z, -x-1/2, y-1/2'
'-y, -z, -x'
'y, -z-1/2, x-1/2'
'-y-1/2, z-1/2, x'
'y-1/2, z, -x-1/2'

loop_
_atom_site_label
_atom_site_type_symbol
_atom_site_fract_x
_atom_site_fract_y
_atom_site_fract_z
_atom_site_U_iso_or_equiv
_atom_site_adp_type
_atom_site_occupancy
_atom_site_symmetry_multiplicity
_atom_site_calc_flag
_atom_site_refinement_flags
Tl1 Tl 0.31705(4) 0.48412(4) 0.32439(4) 0.0285(2) Uani 1 1 d .
Tl2 Tl 0.16982(4) 0.32287(4) 0.34227(4) 0.0301(2) Uani 1 1 d .
Tl3 Tl 0.16894(4) 0.48208(4) 0.48868(4) 0.0276(2) Uani 1 1 d .
Pb1 Pb 0.18095(4) 0.18095(4) 0.18095(4) 0.0248(3) Uani 1 3 d S
S1 S 0.0087(2) 0.3026(2) 0.3534(2) 0.0210(9) Uani 1 1 d .
S2 S 0.0078(2) 0.1465(2) 0.4997(2) 0.0147(8) Uani 1 1 d .
S3 S 0.0193(2) 0.1552(2) 0.2052(2) 0.0205(8) Uani 1 1 d .
S4 S 0.1480(2) 0.3625(2) 0.1562(2) 0.0175(8) Uani 1 1 d .
S5 S 0.0000 0.0000 0.0000 0.060(4) Uani 1 6 d S
Zr1 Zr 0.01081(8) 0.16012(8) 0.34726(9) 0.0147(3) Uani 1 1 d .
Zr2 Zr 0.5000 0.5000 0.5000 0.0160(8) Uani 1 6 d S

loop_
_atom_site_aniso_label
_atom_site_aniso_U_11
_atom_site_aniso_U_22
_atom_site_aniso_U_33
_atom_site_aniso_U_23
_atom_site_aniso_U_13
_atom_site_aniso_U_12
Tl1 0.0294(4) 0.0276(4) 0.0286(4) -0.0008(3) -0.0014(3) 0.0007(3)
Tl2 0.0268(4) 0.0320(4) 0.0315(4) -0.0018(3) -0.0016(3) -0.0057(3)
Tl3 0.0276(4) 0.0262(4) 0.0289(4) 0.0018(3) 0.0000(3) -0.0002(3)
Pb1 0.0248(3) 0.0248(3) 0.0248(3) 0.0031(3) 0.0031(3) 0.0031(3)
S1 0.023(2) 0.0161(19) 0.025(2) -0.0012(17) -0.0024(17) -0.0001(16)
S2 0.0140(17) 0.0146(18) 0.0154(18) 0.0001(14) -0.0031(14) -0.0003(14)
S3 0.025(2) 0.024(2) 0.0124(18) 0.0001(16) 0.0010(16) 0.0001(17)
S4 0.0193(19) 0.019(2) 0.0143(18) -0.0002(15) -0.0016(15) 0.0002(16)
S5 0.060(4) 0.060(4) 0.060(4) 0.020(6) 0.020(6) 0.020(6)
Zr1 0.0150(7) 0.0143(7) 0.0148(7) 0.0009(6) 0.0003(6) -0.0007(6)
Zr2 0.0160(8) 0.0160(8) 0.0160(8) 0.0014(8) 0.0014(8) 0.0014(8)

loop_
_atom_type_symbol
_atom_type_description
_atom_type_scat_dispersion_real
_atom_type_scat_dispersion_imag
_atom_type_scat_source
S S 0.1246 0.1234 'International Tables Vol C Tables 4.2.6.8 and 6.1.1.4'
Zr Zr -2.9673 0.5597 'International Tables Vol C Tables 4.2.6.8 and 6.1.1.4'
Tl Tl -2.8358 9.6688 'International Tables Vol C Tables 4.2.6.8 and 6.1.1.4'
Pb Pb -3.3944 10.1111 'International Tables Vol C Tables 4.2.6.8 and 6.1.1.4'

loop_
_geom_angle_atom_site_label_1
_geom_angle_atom_site_label_2
_geom_angle_atom_site_label_3
_geom_angle
_geom_angle_site_symmetry_1
_geom_angle_site_symmetry_3
S4 Tl1 S1 92.64(11) 18_665 18_665
S4 Tl1 S3 92.49(11) 18_665 18_665
S1 Tl1 S3 73.98(11) 18_665 18_665
S4 Tl1 Tl2 144.16(8) 18_665 9
S1 Tl1 Tl2 91.75(8) 18_665 9
S3 Tl1 Tl2 54.88(8) 18_665 9
S1 Tl2 S4 78.00(11) . 5
S1 Tl2 S3 80.40(12) . 22_566
S4 Tl2 S3 74.11(11) 5 22_566
S1 Tl2 Tl1 132.80(9) . 5
S4 Tl2 Tl1 87.24(7) 5 5
S3 Tl2 Tl1 52.41(8) 22_566 5
S1 Tl2 Tl3 92.39(8) . .
S4 Tl2 Tl3 130.62(8) 5 .
S3 Tl2 Tl3 56.51(7) 22_566 .
Tl1 Tl2 Tl3 64.274(19) 5 .
S1 Tl3 S5 93.28(8) 12_565 3
S1 Tl3 S3 81.67(12) 12_565 20_566
S5 Tl3 S3 98.44(8) 3 20_566
S1 Tl3 Tl2 143.14(9) 12_565 .
S5 Tl3 Tl2 97.27(2) 3 .
S3 Tl3 Tl2 130.90(8) 20_566 .
S3 Pb1 S3 90.81(11) . 9
S3 Pb1 S3 90.81(11) . 5
S3 Pb1 S3 90.81(11) 9 5
Zr1 S1 Tl2 96.16(14) . .
Zr1 S1 Tl3 102.29(14) . 6_456
Tl2 S1 Tl3 99.41(12) . 6_456
Zr1 S1 Tl1 94.91(13) . 24_556
Tl2 S1 Tl1 93.31(12) . 24_556
Tl3 S1 Tl1 157.28(16) 6_456 24_556
Zr2 S2 Zr1 95.37(13) 4_456 22_566
Zr2 S2 Zr1 95.27(13) 4_456 .
Zr1 S2 Zr1 92.84(12) 22_566 .
Zr1 S3 Pb1 101.47(14) . .
Zr1 S3 Tl3 104.19(14) . 23_655
Pb1 S3 Tl3 97.37(12) . 23_655
Zr1 S3 Tl1 94.71(13) . 24_556
Pb1 S3 Tl1 91.58(12) . 24_556
Tl3 S3 Tl1 156.94(15) 23_655 24_556
Zr1 S3 Tl2 95.42(13) . 19_556
Pb1 S3 Tl2 157.86(15) . 19_556
Tl3 S3 Tl2 92.19(11) 23_655 19_556
Tl1 S3 Tl2 72.71(9) 24_556 19_556
Zr1 S4 Zr1 97.34(14) 9 18_665
Zr1 S4 Tl1 102.25(13) 9 24_556
Zr1 S4 Tl1 104.50(14) 18_665 24_556
Zr1 S4 Tl2 89.01(12) 9 9
Zr1 S4 Tl2 94.64(12) 18_665 9
Tl1 S4 Tl2 156.17(15) 24_556 9
Tl3 S5 Tl3 88.195(19) 11_455 3_545
Tl3 S5 Tl3 88.195(19) 11_455 7_554
Tl3 S5 Tl3 88.195(19) 3_545 7_554
Tl3 S5 Tl3 180.00(3) 11_455 23_655
Tl3 S5 Tl3 91.805(19) 3_545 23_655
Tl3 S5 Tl3 91.805(19) 7_554 23_655
Tl3 S5 Tl3 91.805(19) 11_455 19_556
Tl3 S5 Tl3 91.805(19) 3_545 19_556
Tl3 S5 Tl3 180.00(3) 7_554 19_556
Tl3 S5 Tl3 88.195(19) 23_655 19_556
Tl3 S5 Tl3 91.805(19) 11_455 15_565
Tl3 S5 Tl3 180.0 3_545 15_565
Tl3 S5 Tl3 91.805(19) 7_554 15_565
Tl3 S5 Tl3 88.195(19) 23_655 15_565
Tl3 S5 Tl3 88.195(19) 19_556 15_565
S3 Zr1 S1 94.46(15) . .
S3 Zr1 S4 92.42(14) . 5
S1 Zr1 S4 95.32(14) . 5
S3 Zr1 S4 95.19(14) . 24_556
S1 Zr1 S4 90.61(14) . 24_556
S4 Zr1 S4 169.97(17) 5 24_556
S3 Zr1 S2 90.61(13) . 19_556
S1 Zr1 S2 173.08(14) . 19_556
S4 Zr1 S2 89.17(13) 5 19_556
S4 Zr1 S2 84.23(13) 24_556 19_556
S3 Zr1 S2 172.59(14) . .
S1 Zr1 S2 92.62(13) . .
S4 Zr1 S2 84.73(13) 5 .
S4 Zr1 S2 86.92(13) 24_556 .
S2 Zr1 S2 82.52(17) 19_556 .
S2 Zr2 S2 93.18(12) 24_656 20_566
S2 Zr2 S2 93.18(12) 24_656 16_665
S2 Zr2 S2 93.18(12) 20_566 16_665
S2 Zr2 S2 86.82(12) 24_656 4_556
S2 Zr2 S2 86.82(12) 20_566 4_556
S2 Zr2 S2 180.0 16_665 4_556
S2 Zr2 S2 86.82(12) 24_656 8_655
S2 Zr2 S2 180.0 20_566 8_655
S2 Zr2 S2 86.82(12) 16_665 8_655
S2 Zr2 S2 93.18(12) 4_556 8_655
S2 Zr2 S2 180.0 24_656 12_565
S2 Zr2 S2 86.82(12) 20_566 12_565
S2 Zr2 S2 86.82(12) 16_665 12_565
S2 Zr2 S2 93.18(12) 4_556 12_565
S2 Zr2 S2 93.18(12) 8_655 12_565

loop_
_geom_bond_atom_site_label_1
_geom_bond_atom_site_label_2
_geom_bond_distance
_geom_bond_site_symmetry_2
Tl1 S4 2.975(4) 18_665
Tl1 S1 3.031(4) 18_665
Tl1 S3 3.042(4) 18_665
Tl1 Tl2 3.6649(12) 9
Tl2 S1 2.842(4) .
Tl2 S4 3.084(4) 5
Tl2 S3 3.140(4) 22_566
Tl2 Tl1 3.6649(12) 5
Tl2 Tl3 3.7771(12) .
Tl3 S1 2.937(4) 12_565
Tl3 S5 2.9733(8) 3
Tl3 S3 2.977(4) 20_566
Pb1 S3 2.890(4) .
Pb1 S3 2.890(4) 9
Pb1 S3 2.890(4) 5
S1 Zr1 2.490(4) .
S1 Tl3 2.937(4) 6_456
S1 Tl1 3.031(4) 24_556
S2 Zr2 2.563(4) 4_456
S2 Zr1 2.668(4) 22_566
S2 Zr1 2.673(4) .
S3 Zr1 2.487(4) .
S3 Tl3 2.977(4) 23_655
S3 Tl1 3.042(4) 24_556
S3 Tl2 3.140(4) 19_556
S4 Zr1 2.561(4) 9
S4 Zr1 2.591(4) 18_665
S4 Tl1 2.975(4) 24_556
S4 Tl2 3.084(4) 9
S5 Tl3 2.9733(8) 11_455
S5 Tl3 2.9733(8) 3_545
S5 Tl3 2.9733(8) 7_554
S5 Tl3 2.9733(8) 23_655
S5 Tl3 2.9733(8) 19_556
S5 Tl3 2.9733(8) 15_565
Zr1 S4 2.561(4) 5
Zr1 S4 2.591(4) 24_556
Zr1 S2 2.668(4) 19_556
Zr2 S2 2.563(4) 24_656
Zr2 S2 2.563(4) 20_566
Zr2 S2 2.563(4) 16_665
Zr2 S2 2.563(4) 4_556
Zr2 S2 2.563(4) 8_655
Zr2 S2 2.563(4) 12_565

loop_
_geom_torsion_atom_site_label_1
_geom_torsion_atom_site_label_2
_geom_torsion_atom_site_label_3
_geom_torsion_atom_site_label_4
_geom_torsion
_geom_torsion_site_symmetry_1
_geom_torsion_site_symmetry_4
S1 Tl2 Tl3 S1 -114.5(2) . 12_565
S4 Tl2 Tl3 S1 169.32(17) 5 12_565
S3 Tl2 Tl3 S1 168.70(16) 22_566 12_565
Tl1 Tl2 Tl3 S1 108.24(14) 5 12_565
S1 Tl2 Tl3 S5 -9.03(9) . 3
S4 Tl2 Tl3 S5 -85.24(10) 5 3
S3 Tl2 Tl3 S5 -85.87(9) 22_566 3
Tl1 Tl2 Tl3 S5 -146.32(2) 5 3
S1 Tl2 Tl3 S3 98.80(13) . 20_566
S4 Tl2 Tl3 S3 22.59(15) 5 20_566
S3 Tl2 Tl3 S3 21.97(15) 22_566 20_566
Tl1 Tl2 Tl3 S3 -38.49(10) 5 20_566
S4 Tl2 S1 Zr1 -8.81(12) 5 .
S3 Tl2 S1 Zr1 -84.46(13) 22_566 .
Tl1 Tl2 S1 Zr1 -83.51(14) 5 .
Tl3 Tl2 S1 Zr1 -139.90(11) . .
S4 Tl2 S1 Tl3 94.77(12) 5 6_456
S3 Tl2 S1 Tl3 19.13(11) 22_566 6_456
Tl1 Tl2 S1 Tl3 20.07(17) 5 6_456
Tl3 Tl2 S1 Tl3 -36.32(10) . 6_456
S4 Tl2 S1 Tl1 -104.12(12) 5 24_556
S3 Tl2 S1 Tl1 -179.77(12) 22_566 24_556
Tl1 Tl2 S1 Tl1 -178.82(3) 5 24_556
Tl3 Tl2 S1 Tl1 124.79(8) . 24_556
S3 Pb1 S3 Zr1 -167.75(16) 9 .
S3 Pb1 S3 Zr1 101.4(2) 5 .
S3 Pb1 S3 Tl3 86.09(2) 9 23_655
S3 Pb1 S3 Tl3 -4.73(11) 5 23_655
S3 Pb1 S3 Tl1 -72.62(15) 9 24_556
S3 Pb1 S3 Tl1 -163.44(10) 5 24_556
S3 Pb1 S3 Tl2 -28.8(4) 9 19_556
S3 Pb1 S3 Tl2 -119.6(3) 5 19_556
Pb1 S3 Zr1 S1 81.16(15) . .
Tl3 S3 Zr1 S1 -178.10(14) 23_655 .
Tl1 S3 Zr1 S1 -11.42(14) 24_556 .
Tl2 S3 Zr1 S1 -84.45(14) 19_556 .
Pb1 S3 Zr1 S4 -14.36(15) . 5
Tl3 S3 Zr1 S4 86.37(14) 23_655 5
Tl1 S3 Zr1 S4 -106.94(13) 24_556 5
Tl2 S3 Zr1 S4 -179.98(12) 19_556 5
Pb1 S3 Zr1 S4 172.18(13) . 24_556
Tl3 S3 Zr1 S4 -87.08(14) 23_655 24_556
Tl1 S3 Zr1 S4 79.60(13) 24_556 24_556
Tl2 S3 Zr1 S4 6.57(13) 19_556 24_556
Pb1 S3 Zr1 S2 -103.56(13) . 19_556
Tl3 S3 Zr1 S2 -2.82(14) 23_655 19_556
Tl1 S3 Zr1 S2 163.86(12) 24_556 19_556
Tl2 S3 Zr1 S2 90.83(12) 19_556 19_556
Pb1 S3 Zr1 S2 -81.6(11) . .
Tl3 S3 Zr1 S2 19.2(12) 23_655 .
Tl1 S3 Zr1 S2 -174.1(11) 24_556 .
Tl2 S3 Zr1 S2 112.8(11) 19_556 .
Tl2 S1 Zr1 S3 -82.41(14) . .
Tl3 S1 Zr1 S3 176.52(14) 6_456 .
Tl1 S1 Zr1 S3 11.46(14) 24_556 .
Tl2 S1 Zr1 S4 10.44(15) . 5
Tl3 S1 Zr1 S4 -90.62(14) 6_456 5
Tl1 S1 Zr1 S4 104.32(13) 24_556 5
Tl2 S1 Zr1 S4 -177.67(13) . 24_556
Tl3 S1 Zr1 S4 81.27(14) 6_456 24_556
Tl1 S1 Zr1 S4 -83.79(13) 24_556 24_556
Tl2 S1 Zr1 S2 140.6(12) . 19_556
Tl3 S1 Zr1 S2 39.6(13) 6_456 19_556
Tl1 S1 Zr1 S2 -125.5(12) 24_556 19_556
Tl2 S1 Zr1 S2 95.39(13) . .
Tl3 S1 Zr1 S2 -5.67(15) 6_456 .
Tl1 S1 Zr1 S2 -170.74(12) 24_556 .
Zr2 S2 Zr1 S3 -21.1(12) 4_456 .
Zr1 S2 Zr1 S3 74.6(11) 22_566 .
Zr2 S2 Zr1 S1 176.14(13) 4_456 .
Zr1 S2 Zr1 S1 -88.20(14) 22_566 .
Zr2 S2 Zr1 S4 -88.76(13) 4_456 5
Zr1 S2 Zr1 S4 6.90(13) 22_566 5
Zr2 S2 Zr1 S4 85.67(13) 4_456 24_556
Zr1 S2 Zr1 S4 -178.67(13) 22_566 24_556
Zr2 S2 Zr1 S2 1.09(11) 4_456 19_556
Zr1 S2 Zr1 S2 96.76(13) 22_566 19_556
